data_7062156
loop_
_publ_author_name
'Grasruck, Alexander'
'Parla, Giorgio'
'Heineman, Frank W.'
'Langer, Jens'
'Herrera, Alberto'
'Frie\&s, Sybille'
'Schmid, G\"unter'
'Dorta, Romano'

_publ_section_title
;
 Developing bulky P-alkene ligands: stabilization of copper complexes with
 14 valence electrons
;
_journal_issue 5
_journal_name_full 'New Journal of Chemistry'
_journal_page_first 2307
_journal_page_last 2323
_journal_paper_doi 10.1039/D2NJ05222A
_journal_volume 47
_journal_year 2023
_chemical_formula_moiety 'C42 H30 Cl Cu N3 P, 3(C H2 Cl2)'
_chemical_formula_sum 'C45 H36 Cl7 Cu N3 P'
_chemical_formula_weight 961.43
_chemical_properties_physical Air-sensitive,Moisture-sensitive,Heat-sensitive
_space_group_crystal_system monoclinic
_space_group_IT_number 14
_space_group_name_Hall '-P 2ybc'
_space_group_name_H-M_alt 'P 1 21/c 1'
_atom_sites_solution_hydrogens geom
_atom_sites_solution_primary direct
_audit_creation_date 2022-10-21
_audit_creation_method
;
Olex2 1.2
(compiled 2018.05.29 svn.r3508 for OlexSys, GUI svn.r5506)
;
_audit_update_record
;
2022-10-24 deposited with the CCDC.	2022-12-05 downloaded from the CCDC.
;
_cell_angle_alpha 90
_cell_angle_beta 97.171(2)
_cell_angle_gamma 90
_cell_formula_units_Z 4
_cell_length_a 10.5083(5)
_cell_length_b 24.4621(11)
_cell_length_c 16.5527(7)
_cell_measurement_reflns_used 9938
_cell_measurement_temperature 100(2)
_cell_measurement_theta_max 29.60
_cell_measurement_theta_min 2.33
_cell_volume 4221.7(3)
_computing_cell_refinement 'Bruker SAINT'
_computing_data_collection 'Bruker APEX3'
_computing_data_reduction 'Bruker SAINT'
_computing_molecular_graphics 'SHELXTL 6.12 (Bruker AXS, 2002)'
_computing_publication_material 'Olex2 (Dolomanov et al., 2009)'
_computing_structure_refinement 'SHELXL-2018/3 (Sheldrick, 2015)'
_computing_structure_solution 'SHELX XT 2014/5 (Sheldrick, 2015)'
_diffrn_ambient_temperature 100(2)
_diffrn_detector_area_resol_mean 83.33
_diffrn_measured_fraction_theta_full 1.000
_diffrn_measured_fraction_theta_max 0.986
_diffrn_measurement_device_type 'Bruker Smart APEX II'
_diffrn_measurement_method '\f and \w scans'
_diffrn_radiation_monochromator 'curved graphite'
_diffrn_radiation_source 'fine-focus sealed tube'
_diffrn_radiation_type MoK\a
_diffrn_radiation_wavelength 0.71073
_diffrn_reflns_av_R_equivalents 0.0273
_diffrn_reflns_av_unetI/netI 0.0182
_diffrn_reflns_Laue_measured_fraction_full 1.000
_diffrn_reflns_Laue_measured_fraction_max 0.986
_diffrn_reflns_limit_h_max 14
_diffrn_reflns_limit_h_min -12
_diffrn_reflns_limit_k_max 34
_diffrn_reflns_limit_k_min -33
_diffrn_reflns_limit_l_max 22
_diffrn_reflns_limit_l_min -22
_diffrn_reflns_number 130122
_diffrn_reflns_point_group_measured_fraction_full 1.000
_diffrn_reflns_point_group_measured_fraction_max 0.986
_diffrn_reflns_theta_full 25.242
_diffrn_reflns_theta_max 29.673
_diffrn_reflns_theta_min 1.493
_diffrn_standards_number 0
_exptl_absorpt_coefficient_mu 1.036
_exptl_absorpt_correction_T_max 0.7459
_exptl_absorpt_correction_T_min 0.6636
_exptl_absorpt_correction_type multi-scan
_exptl_absorpt_process_details
;
SADABS-2014/5 (Bruker,2014/5) was used for absorption correction.
wR2(int) was 0.0482 before and 0.0391 after correction.
The Ratio of minimum to maximum transmission is 0.8897.
The \l/2 correction factor is Not present.
;
_exptl_crystal_colour colorless
_exptl_crystal_density_diffrn 1.513
_exptl_crystal_description block
_exptl_crystal_F_000 1960
_exptl_crystal_recrystallization_method 'Re-crystallisation from solvent: dichloromethane, n-pentane'
_exptl_crystal_size_max 0.41
_exptl_crystal_size_mid 0.1
_exptl_crystal_size_min 0.08
_refine_diff_density_max 0.762
_refine_diff_density_min -0.616
_refine_diff_density_rms 0.068
_refine_ls_extinction_method none
_refine_ls_goodness_of_fit_ref 1.033
_refine_ls_hydrogen_treatment constr
_refine_ls_matrix_type full
_refine_ls_number_parameters 542
_refine_ls_number_reflns 11774
_refine_ls_number_restraints 111
_refine_ls_restrained_S_all 1.041
_refine_ls_R_factor_all 0.0462
_refine_ls_R_factor_gt 0.0342
_refine_ls_shift/su_max 0.002
_refine_ls_shift/su_mean 0.000
_refine_ls_structure_factor_coef Fsqd
_refine_ls_weighting_details 'w=1/[\s^2^(Fo^2^)+(0.0362P)^2^+4.5147P] where P=(Fo^2^+2Fc^2^)/3'
_refine_ls_weighting_scheme calc
_refine_ls_wR_factor_gt 0.0809
_refine_ls_wR_factor_ref 0.0868
_reflns_Friedel_coverage 0.000
_reflns_number_gt 9900
_reflns_number_total 11774
_reflns_threshold_expression 'I > 2\s(I)'
_cod_data_source_file d2nj05222a2.cif
_cod_data_source_block rd1726
_cod_depositor_comments 'Adding full bibliography for 7062150--7062158.cif.'
_cod_database_code 7062156
_shelx_shelxl_version_number 2018/3
_shelx_space_group_comment
;
The symmetry employed for this shelxl refinement is uniquely defined
by the following loop, which should always be used as a source of
symmetry information in preference to the above space-group names.
They are only intended as comments.
;
_shelx_estimated_absorpt_t_max 0.922
_shelx_estimated_absorpt_t_min 0.676
_olex2_refinement_description
;
1. Fixed Uiso
 At 1.2 times of:
  All C(H) groups, All C(H,H) groups
2. Uiso/Uaniso restraints and constraints
C300 \\sim Cl31 \\sim Cl32 \\sim C310 \\sim Cl33 \\sim Cl34: within 2A with
sigma of 0.01 and sigma for terminal atoms of 0.02
Uanis(C300) \\sim Ueq, Uanis(Cl31) \\sim Ueq, Uanis(Cl32) \\sim Ueq,
Uanis(C310) \\sim Ueq, Uanis(Cl33) \\sim Ueq, Uanis(Cl34) \\sim Ueq: with sigma
of 0.01 and sigma for terminal atoms of 0.02
3. Same fragment restrains
{C100, Cl11, Cl12} sigma for 1-2: 0.02, 1-3: 0.04
as
{C300, Cl31, Cl32}
{C100, Cl11, Cl12} sigma for 1-2: 0.02, 1-3: 0.04
as
{C310, Cl33, Cl34}
4. Others
 Sof(C310)=Sof(H31A)=Sof(H31B)=Sof(Cl33)=Sof(Cl34)=1-FVAR(1)
 Sof(C300)=Sof(H30A)=Sof(H30B)=Sof(Cl31)=Sof(Cl32)=FVAR(1)
5.a Secondary CH2 refined with riding coordinates:
 C100(H10A,H10B), C200(H20A,H20B), C300(H30A,H30B), C310(H31A,H31B)
5.b Aromatic/amide H refined with riding coordinates:
 C2(H2), C3(H3), C4(H4), C5(H5), C7(H7), C8(H8), C10(H10), C11(H11), C12(H12),
 C13(H13), C16(H16), C17(H17), C18(H18), C19(H19), C21(H21), C22(H22), C24(H24),
  C25(H25), C26(H26), C27(H27), C30(H30), C31(H31), C32(H32), C33(H33),
 C35(H35), C36(H36), C38(H38), C39(H39), C40(H40), C41(H41)
;
_olex2_submission_special_instructions 'No special instructions were received'

loop_
_space_group_symop_operation_xyz
'x, y, z'
'-x, y+1/2, -z+1/2'
'-x, -y, -z'
'x, -y-1/2, z-1/2'

loop_
_atom_site_label
_atom_site_type_symbol
_atom_site_fract_x
_atom_site_fract_y
_atom_site_fract_z
_atom_site_U_iso_or_equiv
_atom_site_adp_type
_atom_site_occupancy
_atom_site_site_symmetry_order
_atom_site_calc_flag
_atom_site_refinement_flags_posn
_atom_site_refinement_flags_adp
_atom_site_refinement_flags_occupancy
_atom_site_disorder_assembly
_atom_site_disorder_group
Cu1 Cu 0.94060(2) 0.33727(2) 0.74455(2) 0.01356(5) Uani 1 1 d . . . . .
Cl1 Cl 0.98949(5) 0.33931(2) 0.87177(2) 0.02840(10) Uani 1 1 d . . . . .
P1 P 0.90770(3) 0.34056(2) 0.61331(2) 0.00809(7) Uani 1 1 d . . . . .
N1 N 1.05686(12) 0.33579(5) 0.58511(7) 0.0098(2) Uani 1 1 d . . . . .
N2 N 0.82431(12) 0.29045(5) 0.55830(7) 0.0096(2) Uani 1 1 d . . . . .
N3 N 0.82859(12) 0.39848(5) 0.58266(7) 0.0105(2) Uani 1 1 d . . . . .
C1 C 1.16008(14) 0.32605(6) 0.64960(9) 0.0108(3) Uani 1 1 d . . . . .
C2 C 1.17366(15) 0.27442(6) 0.68522(9) 0.0137(3) Uani 1 1 d . . . . .
H2 H 1.120385 0.245183 0.663634 0.016 Uiso 1 1 calc R . . . .
C3 C 1.26517(15) 0.26556(7) 0.75238(10) 0.0168(3) Uani 1 1 d . . . . .
H3 H 1.275138 0.230182 0.776003 0.020 Uiso 1 1 calc R . . . .
C4 C 1.34190(16) 0.30847(7) 0.78483(10) 0.0174(3) Uani 1 1 d . . . . .
H4 H 1.401237 0.303002 0.832333 0.021 Uiso 1 1 calc R . . . .
C5 C 1.33136(15) 0.35935(7) 0.74748(10) 0.0148(3) Uani 1 1 d . . . . .
H5 H 1.384998 0.388370 0.769420 0.018 Uiso 1 1 calc R . . . .
C6 C 1.24312(14) 0.36884(6) 0.67798(9) 0.0121(3) Uani 1 1 d . . . . .
C7 C 1.24314(14) 0.42170(6) 0.63717(10) 0.0132(3) Uani 1 1 d . . . . .
H7 H 1.269324 0.452205 0.670707 0.016 Uiso 1 1 calc R . . . .
C8 C 1.21035(14) 0.43222(6) 0.55753(10) 0.0134(3) Uani 1 1 d . . . . .
H8 H 1.218209 0.469180 0.541254 0.016 Uiso 1 1 calc R . . . .
C9 C 1.16402(14) 0.39363(6) 0.49290(9) 0.0121(3) Uani 1 1 d . . . . .
C10 C 1.18600(15) 0.40569(7) 0.41258(10) 0.0154(3) Uani 1 1 d . . . . .
H10 H 1.230265 0.438285 0.402098 0.018 Uiso 1 1 calc R . . . .
C11 C 1.14438(16) 0.37096(7) 0.34853(10) 0.0173(3) Uani 1 1 d . . . . .
H11 H 1.159377 0.380010 0.294713 0.021 Uiso 1 1 calc R . . . .
C12 C 1.08057(15) 0.32280(7) 0.36320(10) 0.0160(3) Uani 1 1 d . . . . .
H12 H 1.053691 0.298499 0.319631 0.019 Uiso 1 1 calc R . . . .
C13 C 1.05625(15) 0.31036(6) 0.44186(9) 0.0130(3) Uani 1 1 d . . . . .
H13 H 1.013132 0.277371 0.451852 0.016 Uiso 1 1 calc R . . . .
C14 C 1.09467(14) 0.34590(6) 0.50609(9) 0.0107(3) Uani 1 1 d . . . . .
C15 C 0.69362(14) 0.29473(6) 0.52020(9) 0.0116(3) Uani 1 1 d . . . . .
C16 C 0.67020(16) 0.29532(6) 0.43543(10) 0.0156(3) Uani 1 1 d . . . . .
H16 H 0.739742 0.293669 0.403934 0.019 Uiso 1 1 calc R . . . .
C17 C 0.54524(18) 0.29831(7) 0.39713(11) 0.0216(3) Uani 1 1 d . . . . .
H17 H 0.529054 0.298698 0.339372 0.026 Uiso 1 1 calc R . . . .
C18 C 0.44385(17) 0.30075(7) 0.44336(12) 0.0245(4) Uani 1 1 d . . . . .
H18 H 0.358272 0.302887 0.417117 0.029 Uiso 1 1 calc R . . . .
C19 C 0.46697(16) 0.30006(7) 0.52748(12) 0.0210(3) Uani 1 1 d . . . . .
H19 H 0.396843 0.302244 0.558431 0.025 Uiso 1 1 calc R . . . .
C20 C 0.59236(15) 0.29620(6) 0.56791(10) 0.0148(3) Uani 1 1 d . . . . .
C21 C 0.61365(16) 0.29297(7) 0.65683(10) 0.0172(3) Uani 1 1 d . . . . .
H21 H 0.560030 0.314824 0.685905 0.021 Uiso 1 1 calc R . . . .
C22 C 0.70190(16) 0.26200(6) 0.70116(10) 0.0165(3) Uani 1 1 d . . . . .
H22 H 0.706268 0.264152 0.758741 0.020 Uiso 1 1 calc R . . . .
C23 C 0.79227(15) 0.22504(6) 0.66761(9) 0.0135(3) Uani 1 1 d . . . . .
C24 C 0.82148(17) 0.17452(7) 0.70544(10) 0.0182(3) Uani 1 1 d . . . . .
H24 H 0.787704 0.165932 0.754539 0.022 Uiso 1 1 calc R . . . .
C25 C 0.89884(17) 0.13695(7) 0.67231(11) 0.0195(3) Uani 1 1 d . . . . .
H25 H 0.917582 0.102893 0.698737 0.023 Uiso 1 1 calc R . . . .
C26 C 0.94912(16) 0.14881(6) 0.60067(10) 0.0174(3) Uani 1 1 d . . . . .
H26 H 1.000853 0.122701 0.577510 0.021 Uiso 1 1 calc R . . . .
C27 C 0.92340(15) 0.19919(6) 0.56286(9) 0.0135(3) Uani 1 1 d . . . . .
H27 H 0.958032 0.207527 0.513972 0.016 Uiso 1 1 calc R . . . .
C28 C 0.84718(14) 0.23724(6) 0.59653(9) 0.0109(3) Uani 1 1 d . . . . .
C29 C 0.76775(14) 0.41413(6) 0.50305(9) 0.0110(3) Uani 1 1 d . . . . .
C30 C 0.83961(15) 0.41869(6) 0.43824(9) 0.0130(3) Uani 1 1 d . . . . .
H30 H 0.929965 0.413860 0.447384 0.016 Uiso 1 1 calc R . . . .
C31 C 0.78042(16) 0.43027(6) 0.36015(10) 0.0159(3) Uani 1 1 d . . . . .
H31 H 0.830359 0.433007 0.316270 0.019 Uiso 1 1 calc R . . . .
C32 C 0.64861(16) 0.43782(6) 0.34624(10) 0.0175(3) Uani 1 1 d . . . . .
H32 H 0.607493 0.444526 0.292737 0.021 Uiso 1 1 calc R . . . .
C33 C 0.57786(15) 0.43545(6) 0.41120(10) 0.0160(3) Uani 1 1 d . . . . .
H33 H 0.487873 0.441329 0.401692 0.019 Uiso 1 1 calc R . . . .
C34 C 0.63521(15) 0.42462(6) 0.49081(10) 0.0127(3) Uani 1 1 d . . . . .
C35 C 0.55278(15) 0.42477(6) 0.55567(10) 0.0150(3) Uani 1 1 d . . . . .
H35 H 0.465597 0.415159 0.540026 0.018 Uiso 1 1 calc R . . . .
C36 C 0.58511(15) 0.43678(6) 0.63429(10) 0.0157(3) Uani 1 1 d . . . . .
H36 H 0.518805 0.433862 0.668167 0.019 Uiso 1 1 calc R . . . .
C37 C 0.71031(15) 0.45384(6) 0.67404(9) 0.0138(3) Uani 1 1 d . . . . .
C38 C 0.71575(17) 0.48833(7) 0.74254(10) 0.0185(3) Uani 1 1 d . . . . .
H38 H 0.638136 0.498706 0.762251 0.022 Uiso 1 1 calc R . . . .
C39 C 0.83077(18) 0.50748(7) 0.78185(10) 0.0201(3) Uani 1 1 d . . . . .
H39 H 0.832151 0.529844 0.828868 0.024 Uiso 1 1 calc R . . . .
C40 C 0.94437(17) 0.49376(7) 0.75206(10) 0.0187(3) Uani 1 1 d . . . . .
H40 H 1.023750 0.507362 0.778091 0.022 Uiso 1 1 calc R . . . .
C41 C 0.94208(15) 0.46007(6) 0.68404(10) 0.0147(3) Uani 1 1 d . . . . .
H41 H 1.019889 0.451468 0.663178 0.018 Uiso 1 1 calc R . . . .
C42 C 0.82669(15) 0.43891(6) 0.64639(9) 0.0115(3) Uani 1 1 d . . . . .
C100 C 0.2308(2) 0.05186(9) 0.40618(14) 0.0338(5) Uani 1 1 d D . . . .
H10A H 0.305017 0.069454 0.438767 0.041 Uiso 1 1 calc R . . . .
H10B H 0.186394 0.079909 0.369826 0.041 Uiso 1 1 calc R . . . .
Cl11 Cl 0.12499(6) 0.02664(3) 0.47172(4) 0.04102(13) Uani 1 1 d D . . . .
Cl12 Cl 0.28584(5) -0.00129(2) 0.34662(3) 0.02928(10) Uani 1 1 d D . . . .
C200 C 0.7069(2) 0.09379(8) 0.44072(16) 0.0362(5) Uani 1 1 d . . . . .
H20A H 0.766029 0.087673 0.399506 0.043 Uiso 1 1 calc R . . . .
H20B H 0.756809 0.090350 0.495295 0.043 Uiso 1 1 calc R . . . .
Cl21 Cl 0.58512(5) 0.04368(2) 0.42949(3) 0.03646(12) Uani 1 1 d . . . . .
Cl22 Cl 0.64176(6) 0.16029(2) 0.42907(5) 0.04642(15) Uani 1 1 d . . . . .
C300 C 0.4009(13) 0.1766(4) 0.5993(9) 0.025(2) Uani 0.266(10) 1 d D U P A 1
H30A H 0.386105 0.204471 0.640515 0.030 Uiso 0.266(10) 1 calc R . P A 1
H30B H 0.481626 0.185775 0.577293 0.030 Uiso 0.266(10) 1 calc R . P A 1
Cl31 Cl 0.2718(6) 0.1769(3) 0.5199(5) 0.0241(10) Uani 0.266(10) 1 d D U P A 1
Cl32 Cl 0.4138(10) 0.1105(3) 0.6454(9) 0.097(3) Uani 0.266(10) 1 d D U P A 1
C310 C 0.4220(7) 0.1644(3) 0.5957(4) 0.0627(18) Uani 0.734(10) 1 d D U P A 2
H31A H 0.452554 0.201098 0.614422 0.075 Uiso 0.734(10) 1 calc R . P A 2
H31B H 0.489690 0.147407 0.567418 0.075 Uiso 0.734(10) 1 calc R . P A 2
Cl33 Cl 0.2835(3) 0.17160(16) 0.5269(2) 0.0487(8) Uani 0.734(10) 1 d D U P A 2
Cl34 Cl 0.3988(2) 0.12465(9) 0.68032(14) 0.0606(5) Uani 0.734(10) 1 d D U P A 2

loop_
_atom_site_aniso_label
_atom_site_aniso_U_11
_atom_site_aniso_U_22
_atom_site_aniso_U_33
_atom_site_aniso_U_23
_atom_site_aniso_U_13
_atom_site_aniso_U_12
Cu1 0.01603(10) 0.01524(9) 0.00971(9) 0.00139(7) 0.00285(7) 0.00062(7)
Cl1 0.0387(3) 0.0358(2) 0.01058(18) 0.00337(16) 0.00274(16) 0.00148(19)
P1 0.00716(16) 0.00798(15) 0.00930(16) 0.00054(13) 0.00174(12) 0.00061(12)
N1 0.0077(6) 0.0120(5) 0.0100(5) 0.0016(4) 0.0021(4) 0.0004(4)
N2 0.0085(6) 0.0082(5) 0.0120(6) 0.0007(4) 0.0004(4) -0.0002(4)
N3 0.0111(6) 0.0099(5) 0.0105(6) -0.0002(4) 0.0008(4) 0.0023(4)
C1 0.0080(6) 0.0139(7) 0.0107(6) 0.0006(5) 0.0021(5) 0.0019(5)
C2 0.0119(7) 0.0133(7) 0.0161(7) 0.0016(6) 0.0023(5) -0.0005(5)
C3 0.0139(7) 0.0177(7) 0.0186(7) 0.0060(6) 0.0010(6) 0.0017(6)
C4 0.0131(7) 0.0236(8) 0.0149(7) 0.0025(6) 0.0002(6) 0.0016(6)
C5 0.0108(7) 0.0183(7) 0.0153(7) -0.0023(6) 0.0015(5) -0.0009(6)
C6 0.0096(7) 0.0130(7) 0.0142(7) -0.0009(5) 0.0038(5) 0.0009(5)
C7 0.0094(7) 0.0112(6) 0.0197(7) -0.0021(6) 0.0039(5) -0.0002(5)
C8 0.0099(7) 0.0107(6) 0.0202(7) 0.0019(6) 0.0049(5) 0.0000(5)
C9 0.0091(7) 0.0125(6) 0.0152(7) 0.0030(5) 0.0031(5) 0.0027(5)
C10 0.0124(7) 0.0162(7) 0.0187(7) 0.0058(6) 0.0064(6) 0.0022(5)
C11 0.0169(8) 0.0219(8) 0.0141(7) 0.0061(6) 0.0063(6) 0.0052(6)
C12 0.0153(7) 0.0199(7) 0.0133(7) -0.0003(6) 0.0031(6) 0.0034(6)
C13 0.0121(7) 0.0131(7) 0.0142(7) 0.0008(5) 0.0030(5) 0.0020(5)
C14 0.0087(6) 0.0121(6) 0.0119(6) 0.0029(5) 0.0036(5) 0.0027(5)
C15 0.0103(7) 0.0078(6) 0.0162(7) 0.0002(5) -0.0002(5) 0.0000(5)
C16 0.0181(8) 0.0111(6) 0.0167(7) -0.0008(6) -0.0014(6) -0.0009(6)
C17 0.0250(9) 0.0141(7) 0.0225(8) -0.0019(6) -0.0099(7) 0.0008(6)
C18 0.0145(8) 0.0173(8) 0.0381(10) -0.0038(7) -0.0106(7) 0.0019(6)
C19 0.0103(7) 0.0162(7) 0.0361(10) -0.0022(7) 0.0015(7) 0.0001(6)
C20 0.0117(7) 0.0101(6) 0.0227(8) -0.0005(6) 0.0026(6) -0.0001(5)
C21 0.0151(8) 0.0154(7) 0.0229(8) -0.0008(6) 0.0099(6) -0.0004(6)
C22 0.0202(8) 0.0154(7) 0.0156(7) 0.0008(6) 0.0085(6) -0.0015(6)
C23 0.0142(7) 0.0127(7) 0.0135(7) 0.0001(5) 0.0012(5) -0.0013(5)
C24 0.0237(9) 0.0168(7) 0.0144(7) 0.0040(6) 0.0036(6) -0.0007(6)
C25 0.0246(9) 0.0113(7) 0.0220(8) 0.0042(6) -0.0002(6) 0.0015(6)
C26 0.0182(8) 0.0110(7) 0.0224(8) -0.0018(6) 0.0005(6) 0.0018(6)
C27 0.0142(7) 0.0115(6) 0.0148(7) -0.0018(5) 0.0018(5) -0.0011(5)
C28 0.0102(7) 0.0090(6) 0.0129(6) 0.0004(5) -0.0010(5) -0.0011(5)
C29 0.0120(7) 0.0076(6) 0.0131(7) 0.0007(5) 0.0000(5) 0.0005(5)
C30 0.0139(7) 0.0102(6) 0.0150(7) 0.0008(5) 0.0025(5) 0.0015(5)
C31 0.0213(8) 0.0131(7) 0.0139(7) 0.0013(6) 0.0038(6) 0.0016(6)
C32 0.0217(8) 0.0137(7) 0.0155(7) 0.0028(6) -0.0032(6) -0.0004(6)
C33 0.0134(7) 0.0125(7) 0.0211(8) 0.0022(6) -0.0022(6) 0.0016(5)
C34 0.0116(7) 0.0093(6) 0.0172(7) 0.0006(5) 0.0017(5) 0.0000(5)
C35 0.0094(7) 0.0123(7) 0.0235(8) 0.0023(6) 0.0034(6) 0.0019(5)
C36 0.0118(7) 0.0146(7) 0.0223(8) 0.0010(6) 0.0078(6) 0.0024(5)
C37 0.0150(7) 0.0119(6) 0.0154(7) 0.0019(6) 0.0051(6) 0.0021(5)
C38 0.0223(8) 0.0181(7) 0.0168(7) -0.0003(6) 0.0087(6) 0.0048(6)
C39 0.0294(9) 0.0159(7) 0.0154(7) -0.0032(6) 0.0040(6) 0.0018(6)
C40 0.0218(8) 0.0143(7) 0.0189(8) -0.0020(6) -0.0015(6) -0.0001(6)
C41 0.0134(7) 0.0127(7) 0.0181(7) -0.0008(6) 0.0021(6) 0.0015(5)
C42 0.0142(7) 0.0088(6) 0.0117(6) 0.0009(5) 0.0026(5) 0.0016(5)
C100 0.0366(12) 0.0283(10) 0.0404(12) -0.0052(9) 0.0204(9) -0.0045(8)
Cl11 0.0419(3) 0.0462(3) 0.0390(3) 0.0096(2) 0.0209(2) 0.0046(2)
Cl12 0.0262(2) 0.0330(2) 0.0286(2) -0.01020(19) 0.00303(17) -0.00345(18)
C200 0.0219(10) 0.0213(9) 0.0626(15) -0.0060(9) -0.0060(9) -0.0015(7)
Cl21 0.0306(3) 0.0377(3) 0.0422(3) -0.0082(2) 0.0091(2) -0.0143(2)
Cl22 0.0337(3) 0.0285(3) 0.0722(4) -0.0059(3) -0.0126(3) 0.0080(2)
C300 0.024(4) 0.014(3) 0.040(4) 0.006(3) 0.010(3) 0.000(3)
Cl31 0.0154(14) 0.0255(15) 0.0334(19) -0.0037(13) 0.0110(13) -0.0064(11)
Cl32 0.112(4) 0.048(3) 0.116(6) 0.042(3) -0.042(4) -0.029(3)
C310 0.055(3) 0.077(4) 0.053(3) 0.018(3) -0.006(2) -0.032(3)
Cl33 0.0524(14) 0.0452(13) 0.0467(10) -0.0105(8) -0.0011(7) -0.0120(8)
Cl34 0.0899(9) 0.0422(7) 0.0530(9) 0.0171(6) 0.0220(7) 0.0052(6)

loop_
_atom_type_symbol
_atom_type_description
_atom_type_scat_dispersion_real
_atom_type_scat_dispersion_imag
_atom_type_scat_source
C C 0.0033 0.0016 'International Tables Vol C Tables 4.2.6.8 and 6.1.1.4'
H H 0.0000 0.0000 'International Tables Vol C Tables 4.2.6.8 and 6.1.1.4'
N N 0.0061 0.0033 'International Tables Vol C Tables 4.2.6.8 and 6.1.1.4'
P P 0.1023 0.0942 'International Tables Vol C Tables 4.2.6.8 and 6.1.1.4'
Cl Cl 0.1484 0.1585 'International Tables Vol C Tables 4.2.6.8 and 6.1.1.4'
Cu Cu 0.3201 1.2651 'International Tables Vol C Tables 4.2.6.8 and 6.1.1.4'

loop_
_geom_angle_atom_site_label_1
_geom_angle_atom_site_label_2
_geom_angle_atom_site_label_3
_geom_angle
_geom_angle_site_symmetry_1
_geom_angle_site_symmetry_3
_geom_angle_publ_flag
Cl1 Cu1 P1 174.01(2) . . ?
N1 P1 Cu1 103.72(5) . . ?
N1 P1 N2 103.60(6) . . ?
N2 P1 Cu1 121.22(5) . . ?
N3 P1 Cu1 110.16(5) . . ?
N3 P1 N1 114.38(6) . . ?
N3 P1 N2 104.02(6) . . ?
C1 N1 P1 116.30(10) . . ?
C14 N1 P1 127.59(10) . . ?
C14 N1 C1 115.76(12) . . ?
C15 N2 P1 125.46(10) . . ?
C15 N2 C28 110.62(11) . . ?
C28 N2 P1 111.44(9) . . ?
C29 N3 P1 129.99(10) . . ?
C29 N3 C42 116.06(12) . . ?
C42 N3 P1 113.91(10) . . ?
C2 C1 N1 119.36(13) . . ?
C2 C1 C6 120.47(14) . . ?
C6 C1 N1 120.14(13) . . ?
C1 C2 H2 119.9 . . ?
C3 C2 C1 120.18(14) . . ?
C3 C2 H2 119.9 . . ?
C2 C3 H3 120.0 . . ?
C4 C3 C2 120.01(15) . . ?
C4 C3 H3 120.0 . . ?
C3 C4 H4 120.2 . . ?
C5 C4 C3 119.66(15) . . ?
C5 C4 H4 120.2 . . ?
C4 C5 H5 119.3 . . ?
C4 C5 C6 121.41(15) . . ?
C6 C5 H5 119.3 . . ?
C1 C6 C7 122.77(14) . . ?
C5 C6 C1 118.01(14) . . ?
C5 C6 C7 119.19(14) . . ?
C6 C7 H7 116.3 . . ?
C8 C7 C6 127.48(14) . . ?
C8 C7 H7 116.3 . . ?
C7 C8 H8 116.1 . . ?
C7 C8 C9 127.88(14) . . ?
C9 C8 H8 116.1 . . ?
C10 C9 C8 118.42(14) . . ?
C14 C9 C8 123.57(13) . . ?
C14 C9 C10 117.97(14) . . ?
C9 C10 H10 119.3 . . ?
C11 C10 C9 121.35(15) . . ?
C11 C10 H10 119.3 . . ?
C10 C11 H11 120.1 . . ?
C10 C11 C12 119.88(14) . . ?
C12 C11 H11 120.1 . . ?
C11 C12 H12 120.1 . . ?
C13 C12 C11 119.82(15) . . ?
C13 C12 H12 120.1 . . ?
C12 C13 H13 119.7 . . ?
C12 C13 C14 120.51(14) . . ?
C14 C13 H13 119.7 . . ?
C9 C14 N1 119.46(13) . . ?
C13 C14 N1 120.06(13) . . ?
C13 C14 C9 120.36(14) . . ?
C16 C15 N2 118.68(14) . . ?
C16 C15 C20 121.03(14) . . ?
C20 C15 N2 120.24(14) . . ?
C15 C16 H16 120.0 . . ?
C17 C16 C15 119.91(16) . . ?
C17 C16 H16 120.0 . . ?
C16 C17 H17 120.1 . . ?
C16 C17 C18 119.89(16) . . ?
C18 C17 H17 120.1 . . ?
C17 C18 H18 119.9 . . ?
C19 C18 C17 120.25(16) . . ?
C19 C18 H18 119.9 . . ?
C18 C19 H19 119.4 . . ?
C18 C19 C20 121.12(16) . . ?
C20 C19 H19 119.4 . . ?
C15 C20 C19 117.77(15) . . ?
C15 C20 C21 122.26(14) . . ?
C19 C20 C21 119.96(15) . . ?
C20 C21 H21 117.0 . . ?
C22 C21 C20 126.07(15) . . ?
C22 C21 H21 117.0 . . ?
C21 C22 H22 117.4 . . ?
C21 C22 C23 125.14(15) . . ?
C23 C22 H22 117.4 . . ?
C24 C23 C22 119.29(14) . . ?
C24 C23 C28 118.11(14) . . ?
C28 C23 C22 122.54(14) . . ?
C23 C24 H24 119.5 . . ?
C25 C24 C23 120.98(15) . . ?
C25 C24 H24 119.5 . . ?
C24 C25 H25 119.9 . . ?
C24 C25 C26 120.30(15) . . ?
C26 C25 H25 119.9 . . ?
C25 C26 H26 120.1 . . ?
C25 C26 C27 119.71(15) . . ?
C27 C26 H26 120.1 . . ?
C26 C27 H27 119.9 . . ?
C28 C27 C26 120.11(15) . . ?
C28 C27 H27 119.9 . . ?
C23 C28 N2 119.43(13) . . ?
C27 C28 N2 119.83(13) . . ?
C27 C28 C23 120.73(14) . . ?
C30 C29 N3 120.28(13) . . ?
C30 C29 C34 119.84(14) . . ?
C34 C29 N3 119.88(13) . . ?
C29 C30 H30 119.7 . . ?
C29 C30 C31 120.65(15) . . ?
C31 C30 H30 119.7 . . ?
C30 C31 H31 119.9 . . ?
C32 C31 C30 120.14(15) . . ?
C32 C31 H31 119.9 . . ?
C31 C32 H32 120.4 . . ?
C33 C32 C31 119.20(15) . . ?
C33 C32 H32 120.4 . . ?
C32 C33 H33 119.1 . . ?
C32 C33 C34 121.89(15) . . ?
C34 C33 H33 119.1 . . ?
C29 C34 C35 124.20(14) . . ?
C33 C34 C29 118.10(14) . . ?
C33 C34 C35 117.69(14) . . ?
C34 C35 H35 116.0 . . ?
C36 C35 C34 127.90(15) . . ?
C36 C35 H35 116.0 . . ?
C35 C36 H36 116.3 . . ?
C35 C36 C37 127.48(15) . . ?
C37 C36 H36 116.3 . . ?
C38 C37 C36 118.61(14) . . ?
C42 C37 C36 123.48(14) . . ?
C42 C37 C38 117.90(15) . . ?
C37 C38 H38 119.1 . . ?
C39 C38 C37 121.84(15) . . ?
C39 C38 H38 119.1 . . ?
C38 C39 H39 120.3 . . ?
C38 C39 C40 119.43(15) . . ?
C40 C39 H39 120.3 . . ?
C39 C40 H40 120.0 . . ?
C39 C40 C41 120.08(16) . . ?
C41 C40 H40 120.0 . . ?
C40 C41 H41 119.7 . . ?
C42 C41 C40 120.53(15) . . ?
C42 C41 H41 119.7 . . ?
C37 C42 N3 120.41(14) . . ?
C41 C42 N3 119.32(13) . . ?
C41 C42 C37 120.13(14) . . ?
H10A C100 H10B 108.0 . . ?
Cl11 C100 H10A 109.4 . . ?
Cl11 C100 H10B 109.4 . . ?
Cl11 C100 Cl12 111.18(11) . . ?
Cl12 C100 H10A 109.4 . . ?
Cl12 C100 H10B 109.4 . . ?
H20A C200 H20B 108.0 . . ?
Cl21 C200 H20A 109.4 . . ?
Cl21 C200 H20B 109.4 . . ?
Cl21 C200 Cl22 111.25(11) . . ?
Cl22 C200 H20A 109.4 . . ?
Cl22 C200 H20B 109.4 . . ?
H30A C300 H30B 108.3 . . ?
Cl31 C300 H30A 109.8 . . ?
Cl31 C300 H30B 109.8 . . ?
Cl31 C300 Cl32 109.4(8) . . ?
Cl32 C300 H30A 109.8 . . ?
Cl32 C300 H30B 109.8 . . ?
H31A C310 H31B 107.8 . . ?
Cl33 C310 H31A 109.0 . . ?
Cl33 C310 H31B 109.0 . . ?
Cl33 C310 Cl34 113.0(4) . . ?
Cl34 C310 H31A 109.0 . . ?
Cl34 C310 H31B 109.0 . . ?

loop_
_geom_bond_atom_site_label_1
_geom_bond_atom_site_label_2
_geom_bond_distance
_geom_bond_site_symmetry_2
_geom_bond_publ_flag
Cu1 Cl1 2.1050(5) . ?
Cu1 P1 2.1583(4) . ?
P1 N1 1.6945(13) . ?
P1 N2 1.7030(13) . ?
P1 N3 1.6883(13) . ?
N1 C1 1.4435(18) . ?
N1 C14 1.4352(18) . ?
N2 C15 1.4417(19) . ?
N2 C28 1.4540(18) . ?
N3 C29 1.4428(19) . ?
N3 C42 1.4480(18) . ?
C1 C2 1.394(2) . ?
C1 C6 1.406(2) . ?
C2 H2 0.9500 . ?
C2 C3 1.393(2) . ?
C3 H3 0.9500 . ?
C3 C4 1.390(2) . ?
C4 H4 0.9500 . ?
C4 C5 1.388(2) . ?
C5 H5 0.9500 . ?
C5 C6 1.404(2) . ?
C6 C7 1.459(2) . ?
C7 H7 0.9500 . ?
C7 C8 1.345(2) . ?
C8 H8 0.9500 . ?
C8 C9 1.464(2) . ?
C9 C10 1.409(2) . ?
C9 C14 1.408(2) . ?
C10 H10 0.9500 . ?
C10 C11 1.386(2) . ?
C11 H11 0.9500 . ?
C11 C12 1.392(2) . ?
C12 H12 0.9500 . ?
C12 C13 1.392(2) . ?
C13 H13 0.9500 . ?
C13 C14 1.394(2) . ?
C15 C16 1.394(2) . ?
C15 C20 1.403(2) . ?
C16 H16 0.9500 . ?
C16 C17 1.387(2) . ?
C17 H17 0.9500 . ?
C17 C18 1.388(3) . ?
C18 H18 0.9500 . ?
C18 C19 1.383(3) . ?
C19 H19 0.9500 . ?
C19 C20 1.405(2) . ?
C20 C21 1.463(2) . ?
C21 H21 0.9500 . ?
C21 C22 1.343(2) . ?
C22 H22 0.9500 . ?
C22 C23 1.469(2) . ?
C23 C24 1.402(2) . ?
C23 C28 1.406(2) . ?
C24 H24 0.9500 . ?
C24 C25 1.385(2) . ?
C25 H25 0.9500 . ?
C25 C26 1.388(2) . ?
C26 H26 0.9500 . ?
C26 C27 1.393(2) . ?
C27 H27 0.9500 . ?
C27 C28 1.389(2) . ?
C29 C30 1.391(2) . ?
C29 C34 1.406(2) . ?
C30 H30 0.9500 . ?
C30 C31 1.392(2) . ?
C31 H31 0.9500 . ?
C31 C32 1.388(2) . ?
C32 H32 0.9500 . ?
C32 C33 1.383(2) . ?
C33 H33 0.9500 . ?
C33 C34 1.404(2) . ?
C34 C35 1.461(2) . ?
C35 H35 0.9500 . ?
C35 C36 1.336(2) . ?
C36 H36 0.9500 . ?
C36 C37 1.457(2) . ?
C37 C38 1.409(2) . ?
C37 C42 1.407(2) . ?
C38 H38 0.9500 . ?
C38 C39 1.381(3) . ?
C39 H39 0.9500 . ?
C39 C40 1.388(2) . ?
C40 H40 0.9500 . ?
C40 C41 1.393(2) . ?
C41 H41 0.9500 . ?
C41 C42 1.392(2) . ?
C100 H10A 0.9900 . ?
C100 H10B 0.9900 . ?
C100 Cl11 1.759(2) . ?
C100 Cl12 1.772(2) . ?
C200 H20A 0.9900 . ?
C200 H20B 0.9900 . ?
C200 Cl21 1.765(2) . ?
C200 Cl22 1.766(2) . ?
C300 H30A 0.9900 . ?
C300 H30B 0.9900 . ?
C300 Cl31 1.767(12) . ?
C300 Cl32 1.787(10) . ?
C310 H31A 0.9900 . ?
C310 H31B 0.9900 . ?
C310 Cl33 1.741(6) . ?
C310 Cl34 1.748(6) . ?

loop_
_geom_torsion_atom_site_label_1
_geom_torsion_atom_site_label_2
_geom_torsion_atom_site_label_3
_geom_torsion_atom_site_label_4
_geom_torsion
_geom_torsion_site_symmetry_1
_geom_torsion_site_symmetry_2
_geom_torsion_site_symmetry_3
_geom_torsion_site_symmetry_4
_geom_torsion_publ_flag
Cu1 P1 N1 C1 5.48(11) . . . . ?
Cu1 P1 N1 C14 -167.43(11) . . . . ?
Cu1 P1 N2 C15 103.83(12) . . . . ?
Cu1 P1 N2 C28 -34.25(11) . . . . ?
Cu1 P1 N3 C29 -168.50(12) . . . . ?
Cu1 P1 N3 C42 14.02(11) . . . . ?
P1 N1 C1 C2 73.50(16) . . . . ?
P1 N1 C1 C6 -104.28(14) . . . . ?
P1 N1 C14 C9 106.87(15) . . . . ?
P1 N1 C14 C13 -69.31(18) . . . . ?
P1 N2 C15 C16 111.91(14) . . . . ?
P1 N2 C15 C20 -70.42(17) . . . . ?
P1 N2 C28 C23 73.02(15) . . . . ?
P1 N2 C28 C27 -106.62(14) . . . . ?
P1 N3 C29 C30 -61.14(19) . . . . ?
P1 N3 C29 C34 118.60(14) . . . . ?
P1 N3 C42 C37 -114.79(13) . . . . ?
P1 N3 C42 C41 60.74(16) . . . . ?
N1 P1 N2 C15 -140.57(12) . . . . ?
N1 P1 N2 C28 81.35(11) . . . . ?
N1 P1 N3 C29 75.15(14) . . . . ?
N1 P1 N3 C42 -102.33(11) . . . . ?
N1 C1 C2 C3 -174.12(14) . . . . ?
N1 C1 C6 C5 171.94(13) . . . . ?
N1 C1 C6 C7 -9.6(2) . . . . ?
N2 P1 N1 C1 -121.97(11) . . . . ?
N2 P1 N1 C14 65.12(13) . . . . ?
N2 P1 N3 C29 -37.13(14) . . . . ?
N2 P1 N3 C42 145.39(10) . . . . ?
N2 C15 C16 C17 178.73(14) . . . . ?
N2 C15 C20 C19 -179.62(13) . . . . ?
N2 C15 C20 C21 -0.6(2) . . . . ?
N3 P1 N1 C1 125.49(11) . . . . ?
N3 P1 N1 C14 -47.42(14) . . . . ?
N3 P1 N2 C15 -20.70(13) . . . . ?
N3 P1 N2 C28 -158.78(10) . . . . ?
N3 C29 C30 C31 175.77(13) . . . . ?
N3 C29 C34 C33 -174.99(13) . . . . ?
N3 C29 C34 C35 4.8(2) . . . . ?
C1 N1 C14 C9 -66.08(17) . . . . ?
C1 N1 C14 C13 117.74(15) . . . . ?
C1 C2 C3 C4 1.0(2) . . . . ?
C1 C6 C7 C8 -28.4(2) . . . . ?
C2 C1 C6 C5 -5.8(2) . . . . ?
C2 C1 C6 C7 172.65(14) . . . . ?
C2 C3 C4 C5 -3.3(2) . . . . ?
C3 C4 C5 C6 1.0(2) . . . . ?
C4 C5 C6 C1 3.5(2) . . . . ?
C4 C5 C6 C7 -175.01(14) . . . . ?
C5 C6 C7 C8 150.03(16) . . . . ?
C6 C1 C2 C3 3.7(2) . . . . ?
C6 C7 C8 C9 1.5(3) . . . . ?
C7 C8 C9 C10 -153.38(16) . . . . ?
C7 C8 C9 C14 28.9(2) . . . . ?
C8 C9 C10 C11 -179.84(14) . . . . ?
C8 C9 C14 N1 5.4(2) . . . . ?
C8 C9 C14 C13 -178.46(14) . . . . ?
C9 C10 C11 C12 -0.6(2) . . . . ?
C10 C9 C14 N1 -172.39(13) . . . . ?
C10 C9 C14 C13 3.8(2) . . . . ?
C10 C11 C12 C13 1.5(2) . . . . ?
C11 C12 C13 C14 0.4(2) . . . . ?
C12 C13 C14 N1 173.10(14) . . . . ?
C12 C13 C14 C9 -3.0(2) . . . . ?
C14 N1 C1 C2 -112.73(15) . . . . ?
C14 N1 C1 C6 69.48(17) . . . . ?
C14 C9 C10 C11 -2.0(2) . . . . ?
C15 N2 C28 C23 -71.43(17) . . . . ?
C15 N2 C28 C27 108.93(15) . . . . ?
C15 C16 C17 C18 0.0(2) . . . . ?
C15 C20 C21 C22 -37.6(2) . . . . ?
C16 C15 C20 C19 -2.0(2) . . . . ?
C16 C15 C20 C21 176.99(14) . . . . ?
C16 C17 C18 C19 -0.2(3) . . . . ?
C17 C18 C19 C20 -0.8(3) . . . . ?
C18 C19 C20 C15 1.9(2) . . . . ?
C18 C19 C20 C21 -177.13(15) . . . . ?
C19 C20 C21 C22 141.39(17) . . . . ?
C20 C15 C16 C17 1.1(2) . . . . ?
C20 C21 C22 C23 -0.8(3) . . . . ?
C21 C22 C23 C24 -141.44(17) . . . . ?
C21 C22 C23 C28 35.8(2) . . . . ?
C22 C23 C24 C25 175.29(16) . . . . ?
C22 C23 C28 N2 6.0(2) . . . . ?
C22 C23 C28 C27 -174.36(15) . . . . ?
C23 C24 C25 C26 0.1(3) . . . . ?
C24 C23 C28 N2 -176.73(14) . . . . ?
C24 C23 C28 C27 2.9(2) . . . . ?
C24 C25 C26 C27 1.2(3) . . . . ?
C25 C26 C27 C28 -0.3(2) . . . . ?
C26 C27 C28 N2 177.90(14) . . . . ?
C26 C27 C28 C23 -1.7(2) . . . . ?
C28 N2 C15 C16 -109.72(15) . . . . ?
C28 N2 C15 C20 67.95(17) . . . . ?
C28 C23 C24 C25 -2.1(2) . . . . ?
C29 N3 C42 C37 67.36(18) . . . . ?
C29 N3 C42 C41 -117.11(15) . . . . ?
C29 C30 C31 C32 0.5(2) . . . . ?
C29 C34 C35 C36 28.7(3) . . . . ?
C30 C29 C34 C33 4.8(2) . . . . ?
C30 C29 C34 C35 -175.50(14) . . . . ?
C30 C31 C32 C33 2.1(2) . . . . ?
C31 C32 C33 C34 -1.2(2) . . . . ?
C32 C33 C34 C29 -2.2(2) . . . . ?
C32 C33 C34 C35 178.02(14) . . . . ?
C33 C34 C35 C36 -151.55(16) . . . . ?
C34 C29 C30 C31 -4.0(2) . . . . ?
C34 C35 C36 C37 1.5(3) . . . . ?
C35 C36 C37 C38 150.15(17) . . . . ?
C35 C36 C37 C42 -28.1(3) . . . . ?
C36 C37 C38 C39 -178.02(15) . . . . ?
C36 C37 C42 N3 -9.2(2) . . . . ?
C36 C37 C42 C41 175.28(15) . . . . ?
C37 C38 C39 C40 1.8(3) . . . . ?
C38 C37 C42 N3 172.54(14) . . . . ?
C38 C37 C42 C41 -3.0(2) . . . . ?
C38 C39 C40 C41 -1.3(3) . . . . ?
C39 C40 C41 C42 -1.4(2) . . . . ?
C40 C41 C42 N3 -172.00(14) . . . . ?
C40 C41 C42 C37 3.5(2) . . . . ?
C42 N3 C29 C30 116.30(15) . . . . ?
C42 N3 C29 C34 -63.96(18) . . . . ?
C42 C37 C38 C39 0.3(2) . . . . ?
